data_2226093
loop_
_publ_author_name
'Ali, Saqib'
'Hameed, Shahid'
'Luqman, Ahmad'
'Akhtar, Tashfeen'
'Parvez, Masood'

_publ_section_title
;
 4-Methylbenzenecarbothioamide
;
_journal_coeditor_code DN2557
_journal_issue 6
_journal_name_full 'Acta Crystallographica Section E'
_journal_page_first o1271
_journal_paper_doi 10.1107/S1600536810015813
_journal_volume 66
_journal_year 2010
_chemical_formula_iupac 'C8 H9 N S'
_chemical_formula_moiety 'C8 H9 N S'
_chemical_formula_sum 'C8 H9 N S'
_chemical_formula_weight 151.22
_chemical_name_systematic
;
4-Methylbenzenecarbothioamide
;
_space_group_IT_number 14
_symmetry_cell_setting monoclinic
_symmetry_space_group_name_Hall '-P 2ybc'
_symmetry_space_group_name_H-M 'P 1 21/c 1'
_atom_sites_solution_hydrogens difmap
_atom_sites_solution_primary direct
_atom_sites_solution_secondary difmap
_cell_angle_alpha 90.00
_cell_angle_beta 104.946(3)
_cell_angle_gamma 90.00
_cell_formula_units_Z 4
_cell_length_a 9.7341(5)
_cell_length_b 5.8391(2)
_cell_length_c 13.9055(6)
_cell_measurement_reflns_used 1473
_cell_measurement_temperature 123(2)
_cell_measurement_theta_max 26.0
_cell_measurement_theta_min 1.0
_cell_volume 763.63(6)
_computing_cell_refinement 'DENZO (Otwinowski & Minor, 1997)'
_computing_data_collection 'COLLECT (Hooft, 1998)'
_computing_data_reduction 'SCALEPACK (Otwinowski & Minor, 1997)'
_computing_molecular_graphics 'ORTEP-3 for Windows (Farrugia, 1997)'
_computing_publication_material 'SHELXL97 (Sheldrick, 2008)'
_computing_structure_refinement 'SHELXL97 (Sheldrick, 2008)'
_computing_structure_solution 'SHELXS97 (Sheldrick, 2008)'
_diffrn_ambient_temperature 123(2)
_diffrn_measured_fraction_theta_full 0.991
_diffrn_measured_fraction_theta_max 0.991
_diffrn_measurement_device_type 'Nonius KappaCCD'
_diffrn_measurement_method ' \w and \f '
_diffrn_radiation_monochromator graphite
_diffrn_radiation_source 'fine-focus sealed tube'
_diffrn_radiation_type MoK\a
_diffrn_radiation_wavelength 0.71073
_diffrn_reflns_av_R_equivalents 0.025
_diffrn_reflns_av_sigmaI/netI 0.029
_diffrn_reflns_limit_h_max 11
_diffrn_reflns_limit_h_min -11
_diffrn_reflns_limit_k_max 7
_diffrn_reflns_limit_k_min -7
_diffrn_reflns_limit_l_max 16
_diffrn_reflns_limit_l_min -16
_diffrn_reflns_number 2741
_diffrn_reflns_theta_full 25.00
_diffrn_reflns_theta_max 26.0
_diffrn_reflns_theta_min 3.8
_diffrn_standards_interval_count 0
_diffrn_standards_interval_time 0
_diffrn_standards_number 0
_exptl_absorpt_coefficient_mu 0.340
_exptl_absorpt_correction_T_max 0.980
_exptl_absorpt_correction_T_min 0.967
_exptl_absorpt_correction_type multi-scan
_exptl_absorpt_process_details '(SORTAV; Blessing, 1997)'
_exptl_crystal_colour yellow
_exptl_crystal_density_diffrn 1.315
_exptl_crystal_density_method 'not measured'
_exptl_crystal_description block
_exptl_crystal_F_000 320
_exptl_crystal_size_max 0.10
_exptl_crystal_size_mid 0.06
_exptl_crystal_size_min 0.06
_refine_diff_density_max 0.270
_refine_diff_density_min -0.242
_refine_ls_extinction_method none
_refine_ls_goodness_of_fit_ref 1.059
_refine_ls_hydrogen_treatment constr
_refine_ls_matrix_type full
_refine_ls_number_parameters 92
_refine_ls_number_reflns 1482
_refine_ls_number_restraints 0
_refine_ls_restrained_S_all 1.059
_refine_ls_R_factor_all 0.0358
_refine_ls_R_factor_gt 0.0339
_refine_ls_shift/su_max 0.000
_refine_ls_shift/su_mean 0.000
_refine_ls_structure_factor_coef Fsqd
_refine_ls_weighting_details 'calc w=1/[\s^2^(Fo^2^)+(0.0373P)^2^+0.5912P] where P=(Fo^2^+2Fc^2^)/3'
_refine_ls_weighting_scheme calc
_refine_ls_wR_factor_gt 0.0866
_refine_ls_wR_factor_ref 0.0887
_reflns_number_gt 1399
_reflns_number_total 1482
_reflns_threshold_expression I>2\s(I)
_cod_data_source_file dn2557.cif
_cod_data_source_block I
_cod_depositor_comments
;
The following automatic conversions were performed:
'_symmetry_cell_setting' value 'Monoclinic' changed to 'monoclinic'
according to '/home/saulius/struct/CIF-dictionaries/cif_core.dic'
dictionary named 'cif_core.dic' version 2.4.1 from 2010-06-29.

Automatic conversion script
Id: cif_fix_enum 1527 2010-12-29 10:47:43Z saulius 
;
_cod_original_sg_symbol_H-M 'P 21/c'
_cod_database_code 2226093
_cod_database_fobs_code 2226093

loop_
_symmetry_equiv_pos_as_xyz
'x, y, z'
'-x, y+1/2, -z+1/2'
'-x, -y, -z'
'x, -y-1/2, z-1/2'

loop_
_atom_site_type_symbol
_atom_site_label
_atom_site_fract_x
_atom_site_fract_y
_atom_site_fract_z
_atom_site_U_iso_or_equiv
_atom_site_adp_type
_atom_site_calc_flag
_atom_site_refinement_flags
_atom_site_occupancy
_atom_site_disorder_assembly
_atom_site_disorder_group
S S1 0.15464(4) 0.79266(7) 0.03136(3) 0.02316(16) Uani d . 1 . .
N N1 0.19369(15) 0.3538(2) 0.06514(10) 0.0219(3) Uani d . 1 . .
H H1A 0.2463 0.2313 0.0844 0.026 Uiso calc R 1 . .
H H1B 0.1007 0.3410 0.0440 0.026 Uiso calc R 1 . .
C C1 0.41221(16) 0.5673(3) 0.10461(11) 0.0168(3) Uani d . 1 . .
C C2 0.48580(17) 0.7599(3) 0.08529(11) 0.0189(3) Uani d . 1 . .
H H2 0.4344 0.8849 0.0496 0.023 Uiso calc R 1 . .
C C3 0.63277(18) 0.7714(3) 0.11743(12) 0.0207(4) Uani d . 1 . .
H H3 0.6805 0.9045 0.1037 0.025 Uiso calc R 1 . .
C C4 0.71154(17) 0.5908(3) 0.16965(11) 0.0203(4) Uani d . 1 . .
C C5 0.63795(18) 0.3995(3) 0.19021(11) 0.0211(4) Uani d . 1 . .
H H5 0.6897 0.2753 0.2264 0.025 Uiso calc R 1 . .
C C6 0.49105(17) 0.3872(3) 0.15894(11) 0.0196(3) Uani d . 1 . .
H H6 0.4433 0.2557 0.1744 0.023 Uiso calc R 1 . .
C C7 0.25443(17) 0.5571(3) 0.06803(11) 0.0177(3) Uani d . 1 . .
C C8 0.87114(18) 0.6011(3) 0.20278(13) 0.0280(4) Uani d . 1 . .
H H8A 0.9033 0.7532 0.1883 0.042 Uiso calc R 1 . .
H H8B 0.9114 0.4848 0.1671 0.042 Uiso calc R 1 . .
H H8C 0.9028 0.5719 0.2745 0.042 Uiso calc R 1 . .

loop_
_atom_site_aniso_label
_atom_site_aniso_U_11
_atom_site_aniso_U_22
_atom_site_aniso_U_33
_atom_site_aniso_U_12
_atom_site_aniso_U_13
_atom_site_aniso_U_23
S1 0.0174(2) 0.0146(2) 0.0353(3) 0.00051(14) 0.00272(18) 0.00029(16)
N1 0.0160(7) 0.0155(7) 0.0332(8) -0.0010(6) 0.0045(6) 0.0019(6)
C1 0.0192(8) 0.0154(8) 0.0163(7) -0.0005(6) 0.0055(6) -0.0017(6)
C2 0.0205(8) 0.0156(7) 0.0204(7) 0.0009(6) 0.0050(6) 0.0019(6)
C3 0.0215(8) 0.0192(8) 0.0221(8) -0.0032(6) 0.0066(6) -0.0004(6)
C4 0.0193(8) 0.0229(8) 0.0182(7) 0.0001(6) 0.0041(6) -0.0033(6)
C5 0.0240(8) 0.0203(8) 0.0180(7) 0.0042(6) 0.0037(6) 0.0024(6)
C6 0.0234(8) 0.0158(8) 0.0202(7) -0.0018(6) 0.0068(6) 0.0009(6)
C7 0.0204(8) 0.0161(8) 0.0170(7) -0.0007(6) 0.0057(6) -0.0007(6)
C8 0.0194(9) 0.0328(10) 0.0299(9) 0.0000(7) 0.0026(7) 0.0007(8)

loop_
_atom_type_symbol
_atom_type_description
_atom_type_scat_dispersion_real
_atom_type_scat_dispersion_imag
_atom_type_scat_source
C C 0.0033 0.0016 'International Tables Vol C Tables 4.2.6.8 and 6.1.1.4'
H H 0.0000 0.0000 'International Tables Vol C Tables 4.2.6.8 and 6.1.1.4'
N N 0.0061 0.0033 'International Tables Vol C Tables 4.2.6.8 and 6.1.1.4'
S S 0.1246 0.1234 'International Tables Vol C Tables 4.2.6.8 and 6.1.1.4'

loop_
_geom_angle_atom_site_label_1
_geom_angle_atom_site_label_2
_geom_angle_atom_site_label_3
_geom_angle_site_symmetry_1
_geom_angle_site_symmetry_3
_geom_angle
_geom_angle_publ_flag
C7 N1 H1A . . 120.0 ?
C7 N1 H1B . . 120.0 ?
H1A N1 H1B . . 120.0 ?
C2 C1 C6 . . 118.11(15) ?
C2 C1 C7 . . 120.12(14) ?
C6 C1 C7 . . 121.77(14) ?
C3 C2 C1 . . 121.02(15) ?
C3 C2 H2 . . 119.5 ?
C1 C2 H2 . . 119.5 ?
C2 C3 C4 . . 120.99(15) ?
C2 C3 H3 . . 119.5 ?
C4 C3 H3 . . 119.5 ?
C3 C4 C5 . . 118.04(15) ?
C3 C4 C8 . . 121.05(15) ?
C5 C4 C8 . . 120.91(15) ?
C6 C5 C4 . . 121.35(15) ?
C6 C5 H5 . . 119.3 ?
C4 C5 H5 . . 119.3 ?
C5 C6 C1 . . 120.48(15) ?
C5 C6 H6 . . 119.8 ?
C1 C6 H6 . . 119.8 ?
N1 C7 C1 . . 117.39(14) ?
N1 C7 S1 . . 120.35(12) ?
C1 C7 S1 . . 122.26(12) ?
C4 C8 H8A . . 109.5 ?
C4 C8 H8B . . 109.5 ?
H8A C8 H8B . . 109.5 ?
C4 C8 H8C . . 109.5 ?
H8A C8 H8C . . 109.5 ?
H8B C8 H8C . . 109.5 ?

loop_
_geom_bond_atom_site_label_1
_geom_bond_atom_site_label_2
_geom_bond_site_symmetry_2
_geom_bond_distance
_geom_bond_publ_flag
S1 C7 . 1.6852(16) ?
N1 C7 . 1.322(2) ?
N1 H1A . 0.8800 ?
N1 H1B . 0.8800 ?
C1 C2 . 1.396(2) ?
C1 C6 . 1.403(2) ?
C1 C7 . 1.489(2) ?
C2 C3 . 1.386(2) ?
C2 H2 . 0.9500 ?
C3 C4 . 1.393(2) ?
C3 H3 . 0.9500 ?
C4 C5 . 1.396(2) ?
C4 C8 . 1.503(2) ?
C5 C6 . 1.385(2) ?
C5 H5 . 0.9500 ?
C6 H6 . 0.9500 ?
C8 H8A . 0.9800 ?
C8 H8B . 0.9800 ?
C8 H8C . 0.9800 ?

loop_
_geom_hbond_atom_site_label_D
_geom_hbond_atom_site_label_H
_geom_hbond_atom_site_label_A
_geom_hbond_site_symmetry_A
_geom_hbond_distance_DH
_geom_hbond_distance_HA
_geom_hbond_distance_DA
_geom_hbond_angle_DHA
N1 H1B S1 3_565 0.88 2.56 3.4178(14) 166
N1 H1A S1 1_545 0.88 2.75 3.3179(15) 124

loop_
_geom_torsion_atom_site_label_1
_geom_torsion_atom_site_label_2
_geom_torsion_atom_site_label_3
_geom_torsion_atom_site_label_4
_geom_torsion_site_symmetry_1
_geom_torsion_site_symmetry_2
_geom_torsion_site_symmetry_3
_geom_torsion_site_symmetry_4
_geom_torsion
_geom_torsion_publ_flag
C6 C1 C2 C3 . . . . 1.0(2) ?
C7 C1 C2 C3 . . . . -179.07(14) ?
C1 C2 C3 C4 . . . . 0.3(2) ?
C2 C3 C4 C5 . . . . -1.1(2) ?
C2 C3 C4 C8 . . . . 178.76(15) ?
C3 C4 C5 C6 . . . . 0.7(2) ?
C8 C4 C5 C6 . . . . -179.18(15) ?
C4 C5 C6 C1 . . . . 0.6(2) ?
C2 C1 C6 C5 . . . . -1.4(2) ?
C7 C1 C6 C5 . . . . 178.65(14) ?
C2 C1 C7 N1 . . . . 162.91(15) ?
C6 C1 C7 N1 . . . . -17.2(2) ?
C2 C1 C7 S1 . . . . -17.1(2) ?
C6 C1 C7 S1 . . . . 162.78(12) ?

loop_
_cod_related_entry_id
_cod_related_entry_database
_cod_related_entry_code
1 ChemSpider 644272
